data_2231843
loop_
_publ_author_name
'Rivera, Augusto'
'Sadat-Bernal, John'
'R\'ios-Motta, Jaime'
'Fejfarov\'a, Karla'
'Du\<sek, Michal'

_publ_section_title
;
 1-Heptyl-1,3,6,8-tetraazatricyclo[4.3.1.1^3,8^]undecan-1-ium iodide
;
_journal_coeditor_code BX2371
_journal_issue 10
_journal_name_full 'Acta Crystallographica Section E'
_journal_page_first o2629
_journal_paper_doi 10.1107/S1600536811036403
_journal_volume 67
_journal_year 2011
_chemical_formula_iupac 'C14 H29 N4 +, I-'
_chemical_formula_moiety 'C14 H29 N4, I'
_chemical_formula_sum 'C14 H29 I N4'
_chemical_formula_weight 380.3
_chemical_name_systematic
;
1-Heptyl-1,3,6,8-tetraazatricyclo[4.3.1.1^3,8^]undecan-1-ium iodide
;
_space_group_IT_number 14
_symmetry_cell_setting monoclinic
_symmetry_space_group_name_Hall '-P 2yn'
_symmetry_space_group_name_H-M 'P 1 21/n 1'
_cell_angle_alpha 90
_cell_angle_beta 100.072(2)
_cell_angle_gamma 90
_cell_formula_units_Z 4
_cell_length_a 8.8325(2)
_cell_length_b 15.3276(3)
_cell_length_c 12.4792(2)
_cell_measurement_reflns_used 12607
_cell_measurement_temperature 160
_cell_measurement_theta_max 29.21
_cell_measurement_theta_min 2.93
_cell_volume 1663.41(6)
_computing_cell_refinement 'CrysAlis PRO (Agilent, 2010)'
_computing_data_collection 'CrysAlis PRO (Agilent, 2010)'
_computing_data_reduction 'CrysAlis PRO (Agilent, 2010)'
_computing_molecular_graphics 'Diamond (Brandenburg & Putz, 2005)'
_computing_publication_material 'JANA2006 (Pet\<r\'i\<cek <i>et al.</i>,  2006)'
_computing_structure_refinement 'Jana2006 (Pet\<r\'i\<cek <i>et al.</i>,  2006)'
_computing_structure_solution 'SIR2002 (Burla <i>et al.</i>, 2003)'
_diffrn_ambient_temperature 160
_diffrn_detector_area_resol_mean 10.3784
_diffrn_measured_fraction_theta_full 0.98
_diffrn_measured_fraction_theta_max 0.92
_diffrn_measurement_device 'four-cycle diffractometer'
_diffrn_measurement_device_type 'Agilent Xcalibur diffractometer with Atlas (Gemini ultra Cu) detector'
_diffrn_measurement_method 'Rotation method data acquisition using \w scans'
_diffrn_radiation_monochromator graphite
_diffrn_radiation_source 'Enhance (Mo) X-ray Source'
_diffrn_radiation_type 'Mo K\a'
_diffrn_radiation_wavelength 0.7107
_diffrn_reflns_av_R_equivalents 0.0313
_diffrn_reflns_av_sigmaI/netI 0.0202
_diffrn_reflns_limit_h_max 12
_diffrn_reflns_limit_h_min -11
_diffrn_reflns_limit_k_max 19
_diffrn_reflns_limit_k_min -20
_diffrn_reflns_limit_l_max 16
_diffrn_reflns_limit_l_min -16
_diffrn_reflns_number 22619
_diffrn_reflns_reduction_process
;
Integration of the CCD images was done by program CrysAlisPro
(Agilent Technologies, 2010). The same program was used for indexing of the
crystal shape and absorption correction.
;
_diffrn_reflns_theta_full 28.13
_diffrn_reflns_theta_max 29.27
_diffrn_reflns_theta_min 2.94
_diffrn_standards_number 0
_exptl_absorpt_coefficient_mu 1.921
_exptl_absorpt_correction_T_max 1
_exptl_absorpt_correction_T_min 0.871
_exptl_absorpt_correction_type multi-scan
_exptl_absorpt_process_details
;
(CrysAlisPro; Agilent, 2010)
;
_exptl_crystal_colour colourless
_exptl_crystal_density_diffrn 1.5182
_exptl_crystal_density_method 'not measured'
_exptl_crystal_description 'irregular shape'
_exptl_crystal_F_000 776
_exptl_crystal_size_max 0.31
_exptl_crystal_size_mid 0.235
_exptl_crystal_size_min 0.159
_refine_diff_density_max 0.53
_refine_diff_density_min -0.48
_refine_ls_extinction_method none
_refine_ls_goodness_of_fit_ref 1.61
_refine_ls_hydrogen_treatment constr
_refine_ls_number_constraints 116
_refine_ls_number_parameters 173
_refine_ls_number_reflns 4183
_refine_ls_number_restraints 0
_refine_ls_R_factor_all 0.0375
_refine_ls_R_factor_gt 0.0273
_refine_ls_shift/su_max 0.0163
_refine_ls_shift/su_mean 0.0007
_refine_ls_structure_factor_coef Fsqd
_refine_ls_weighting_details w=1/(\s^2^(I)+0.0004I^2^)
_refine_ls_weighting_scheme sigma
_refine_ls_wR_factor_gt 0.0610
_refine_ls_wR_factor_ref 0.0649
_reflns_number_gt 3517
_reflns_number_total 4183
_reflns_threshold_expression I>3\s(I)
_cod_data_source_file bx2371.cif
_cod_data_source_block I
_cod_original_formula_sum 'C14 H29 I1 N4'
_cod_database_code 2231843
_cod_database_fobs_code 2231843

loop_
_symmetry_equiv_pos_site_id
_symmetry_equiv_pos_as_xyz
1 x,y,z
2 -x+1/2,y+1/2,-z+1/2
3 -x,-y,-z
4 x+1/2,-y+1/2,z+1/2

loop_
_atom_site_type_symbol
_atom_site_label
_atom_site_fract_x
_atom_site_fract_y
_atom_site_fract_z
_atom_site_U_iso_or_equiv
_atom_site_adp_type
_atom_site_calc_flag
_atom_site_refinement_flags
_atom_site_occupancy
_atom_site_symmetry_multiplicity
I I1 0.255234(19) 0.362795(11) 0.161798(13) 0.03611(6) Uani d . 1 4
N N1 0.1652(2) 0.66563(12) 0.09078(15) 0.0265(6) Uani d . 1 4
N N2 0.4475(2) 0.65925(13) 0.13273(16) 0.0299(6) Uani d . 1 4
N N3 0.3065(2) 0.60189(13) -0.03990(16) 0.0314(6) Uani d . 1 4
C C1 0.1645(3) 0.75253(15) 0.0285(2) 0.0343(8) Uani d . 1 4
C C2 0.3103(3) 0.65513(15) 0.17770(19) 0.0285(7) Uani d . 1 4
C C3 0.1707(3) 0.59276(16) 0.00795(18) 0.0304(7) Uani d . 1 4
C C4 0.4444(3) 0.59596(16) 0.04572(19) 0.0321(8) Uani d . 1 4
C C5 0.5050(4) 0.74388(18) 0.1150(3) 0.0570(12) Uani d . 1 4
C C6 0.4250(4) 0.7963(2) 0.0231(3) 0.0625(13) Uani d . 1 4
N N4 0.2865(3) 0.76063(14) -0.03149(18) 0.0417(8) Uani d . 1 4
C C7 0.2995(3) 0.68432(18) -0.0992(2) 0.0406(9) Uani d . 1 4
C C8 0.0209(3) 0.66349(16) 0.13859(19) 0.0318(8) Uani d . 1 4
C C9 0.0031(3) 0.58651(17) 0.2112(2) 0.0362(8) Uani d . 1 4
C C10 -0.1575(3) 0.58205(17) 0.2378(2) 0.0361(8) Uani d . 1 4
C C11 -0.1784(3) 0.50740(18) 0.3136(2) 0.0376(8) Uani d . 1 4
C C12 -0.3416(3) 0.4983(2) 0.3350(2) 0.0490(10) Uani d . 1 4
C C13 -0.3676(3) 0.4201(2) 0.4036(2) 0.0543(11) Uani d . 1 4
C C14 -0.2874(4) 0.4242(2) 0.5197(3) 0.0644(13) Uani d . 1 4
H H1a 0.067925 0.759245 -0.019773 0.0411 Uiso calc R 1 4
H H1b 0.168363 0.800294 0.078623 0.0411 Uiso calc R 1 4
H H2a 0.312341 0.699798 0.231869 0.0343 Uiso calc R 1 4
H H2b 0.30621 0.600427 0.214549 0.0343 Uiso calc R 1 4
H H3a 0.172331 0.537227 0.043705 0.0365 Uiso calc R 1 4
H H3b 0.081192 0.596113 -0.047999 0.0365 Uiso calc R 1 4
H H4a 0.452199 0.538155 0.075802 0.0385 Uiso calc R 1 4
H H4b 0.534905 0.602573 0.013598 0.0385 Uiso calc R 1 4
H H5a 0.612201 0.739939 0.110647 0.0684 Uiso calc R 1 4
H H5b 0.514452 0.777325 0.180856 0.0684 Uiso calc R 1 4
H H6a 0.406609 0.853891 0.048084 0.075 Uiso calc R 1 4
H H6b 0.492883 0.806321 -0.02793 0.075 Uiso calc R 1 4
H H7a 0.389014 0.689961 -0.132646 0.0488 Uiso calc R 1 4
H H7b 0.214378 0.683107 -0.158738 0.0488 Uiso calc R 1 4
H H8a 0.011991 0.716719 0.177567 0.0381 Uiso calc R 1 4
H H8b -0.066861 0.666772 0.081196 0.0381 Uiso calc R 1 4
H H9a 0.076657 0.591093 0.277414 0.0435 Uiso calc R 1 4
H H9b 0.024842 0.533548 0.175699 0.0435 Uiso calc R 1 4
H H10a -0.181244 0.636201 0.269808 0.0433 Uiso calc R 1 4
H H10b -0.230927 0.576603 0.171639 0.0433 Uiso calc R 1 4
H H11a -0.147264 0.453761 0.284218 0.0451 Uiso calc R 1 4
H H11b -0.109258 0.514772 0.38146 0.0451 Uiso calc R 1 4
H H12a -0.411644 0.496068 0.266936 0.0588 Uiso calc R 1 4
H H12b -0.370287 0.550579 0.368846 0.0588 Uiso calc R 1 4
H H13a -0.475937 0.412162 0.40143 0.0651 Uiso calc R 1 4
H H13b -0.337479 0.367937 0.370327 0.0651 Uiso calc R 1 4
H H14a -0.178217 0.42272 0.52221 0.0966 Uiso calc R 1 4
H H14b -0.317757 0.375148 0.558892 0.0966 Uiso calc R 1 4
H H14c -0.314979 0.477258 0.552303 0.0966 Uiso calc R 1 4

loop_
_atom_site_aniso_label
_atom_site_aniso_U_11
_atom_site_aniso_U_22
_atom_site_aniso_U_33
_atom_site_aniso_U_12
_atom_site_aniso_U_13
_atom_site_aniso_U_23
_atom_site_aniso_type_symbol
I1 0.03178(10) 0.03586(11) 0.03959(11) -0.00013(7) 0.00324(7) 0.01196(7) I
N1 0.0256(10) 0.0264(10) 0.0269(10) 0.0031(8) 0.0033(8) -0.0015(8) N
N2 0.0258(10) 0.0313(11) 0.0314(11) 0.0012(8) 0.0019(9) -0.0028(9) N
N3 0.0340(11) 0.0326(11) 0.0276(10) 0.0013(9) 0.0050(9) -0.0032(9) N
C1 0.0380(14) 0.0266(13) 0.0377(14) 0.0063(11) 0.0052(12) 0.0061(11) C
C2 0.0283(12) 0.0314(13) 0.0245(11) 0.0047(10) 0.0006(10) -0.0018(9) C
C3 0.0320(13) 0.0281(12) 0.0297(12) -0.0004(10) 0.0013(10) -0.0054(10) C
C4 0.0310(13) 0.0315(13) 0.0342(13) 0.0049(11) 0.0068(11) -0.0007(11) C
C5 0.0535(19) 0.0419(17) 0.081(2) -0.0115(15) 0.0258(18) -0.0055(16) C
C6 0.056(2) 0.057(2) 0.076(2) -0.0098(17) 0.0148(18) -0.0051(18) C
N4 0.0476(14) 0.0321(12) 0.0487(13) 0.0000(10) 0.0170(11) 0.0071(10) N
C7 0.0456(16) 0.0481(16) 0.0287(13) 0.0058(13) 0.0076(12) 0.0075(12) C
C8 0.0272(12) 0.0331(13) 0.0348(13) 0.0050(10) 0.0049(11) -0.0008(11) C
C9 0.0341(13) 0.0379(14) 0.0366(13) 0.0017(12) 0.0060(11) 0.0039(11) C
C10 0.0304(13) 0.0367(14) 0.0409(14) 0.0003(11) 0.0055(11) 0.0015(11) C
C11 0.0344(14) 0.0394(15) 0.0379(14) -0.0011(11) 0.0035(12) 0.0021(11) C
C12 0.0326(15) 0.0578(19) 0.0547(18) -0.0084(13) 0.0026(13) 0.0159(15) C
C13 0.0458(18) 0.059(2) 0.0562(18) -0.0162(15) 0.0040(15) 0.0130(16) C
C14 0.058(2) 0.083(3) 0.0521(19) -0.0093(19) 0.0083(17) 0.0134(18) C

loop_
_atom_type_symbol
_atom_type_scat_dispersion_real
_atom_type_scat_dispersion_imag
_atom_type_scat_source
C 0.0033 0.0016 'International Tables Vol C tables 4.2.6.8 and 6.1.1.1'
H 0.0000 0.0000 'International Tables Vol C tables 4.2.6.8 and 6.1.1.1'
I -0.4742 1.8119 'International Tables Vol C tables 4.2.6.8 and 6.1.1.1'
N 0.0061 0.0033 'International Tables Vol C tables 4.2.6.8 and 6.1.1.1'

loop_
_geom_angle_atom_site_label_1
_geom_angle_atom_site_label_2
_geom_angle_atom_site_label_3
_geom_angle
C1 N1 C2 112.07(17)
C1 N1 C3 106.73(17)
C1 N1 C8 106.94(18)
C2 N1 C3 106.25(17)
C2 N1 C8 112.29(18)
C3 N1 C8 112.51(18)
C2 N2 C4 111.04(18)
C2 N2 C5 116.9(2)
C4 N2 C5 116.9(2)
C3 N3 C4 109.67(18)
C3 N3 C7 109.3(2)
C4 N3 C7 112.12(19)
N1 C1 N4 113.9(2)
N1 C1 H1a 109.4716
N1 C1 H1b 109.4717
N4 C1 H1a 109.4708
N4 C1 H1b 109.4711
H1a C1 H1b 104.657
N1 C2 N2 112.32(19)
N1 C2 H2a 109.4714
N1 C2 H2b 109.4711
N2 C2 H2a 109.4715
N2 C2 H2b 109.4706
H2a C2 H2b 106.4595
N1 C3 N3 109.72(19)
N1 C3 H3a 109.4716
N1 C3 H3b 109.4707
N3 C3 H3a 109.471
N3 C3 H3b 109.4713
H3a C3 H3b 109.223
N2 C4 N3 113.9(2)
N2 C4 H4a 109.4712
N2 C4 H4b 109.4712
N3 C4 H4a 109.4716
N3 C4 H4b 109.471
H4a C4 H4b 104.6525
N2 C5 C6 118.8(3)
N2 C5 H5a 109.4717
N2 C5 H5b 109.4715
C6 C5 H5a 109.4709
C6 C5 H5b 109.4709
H5a C5 H5b 98.1968
C5 C6 N4 115.1(3)
C5 C6 H6a 109.4709
C5 C6 H6b 109.4718
N4 C6 H6a 109.4712
N4 C6 H6b 109.4714
H6a C6 H6b 103.2278
C1 N4 C6 117.1(2)
C1 N4 C7 112.3(2)
C6 N4 C7 116.3(2)
N3 C7 N4 113.6(2)
N3 C7 H7a 109.4709
N3 C7 H7b 109.4704
N4 C7 H7a 109.472
N4 C7 H7b 109.4716
H7a C7 H7b 105.0122
N1 C8 C9 116.1(2)
N1 C8 H8a 109.4708
N1 C8 H8b 109.4713
C9 C8 H8a 109.4716
C9 C8 H8b 109.471
H8a C8 H8b 101.9387
C8 C9 C10 111.4(2)
C8 C9 H9a 109.4711
C8 C9 H9b 109.4714
C10 C9 H9a 109.4709
C10 C9 H9b 109.4708
H9a C9 H9b 107.4338
C9 C10 C11 113.1(2)
C9 C10 H10a 109.4709
C9 C10 H10b 109.4711
C11 C10 H10a 109.4712
C11 C10 H10b 109.4712
H10a C10 H10b 105.6299
C10 C11 C12 113.7(2)
C10 C11 H11a 109.4711
C10 C11 H11b 109.4709
C12 C11 H11a 109.4715
C12 C11 H11b 109.4715
H11a C11 H11b 104.9043
C11 C12 C13 114.5(2)
C11 C12 H12a 109.471
C11 C12 H12b 109.4716
C13 C12 H12a 109.4711
C13 C12 H12b 109.4712
H12a C12 H12b 103.914
C12 C13 C14 114.9(3)
C12 C13 H13a 109.4717
C12 C13 H13b 109.4715
C14 C13 H13a 109.4714
C14 C13 H13b 109.4712
H13a C13 H13b 103.4432
C13 C14 H14a 109.4716
C13 C14 H14b 109.4709
C13 C14 H14c 109.4713
H14a C14 H14b 109.4705
H14a C14 H14c 109.4719
H14b C14 H14c 109.4712

loop_
_geom_bond_atom_site_label_1
_geom_bond_atom_site_label_2
_geom_bond_site_symmetry_2
_geom_bond_distance
N1 C1 . 1.542(3)
N1 C2 . 1.536(3)
N1 C3 . 1.528(3)
N1 C8 . 1.499(3)
N2 C2 . 1.424(3)
N2 C4 . 1.453(3)
N2 C5 . 1.424(4)
N3 C3 . 1.437(3)
N3 C4 . 1.476(3)
N3 C7 . 1.460(3)
C1 N4 . 1.421(4)
C1 H1a . 0.96
C1 H1b . 0.96
C2 H2a . 0.96
C2 H2b . 0.96
C3 H3a . 0.96
C3 H3b . 0.96
C4 H4a . 0.96
C4 H4b . 0.96
C5 C6 . 1.475(4)
C5 H5a . 0.96
C5 H5b . 0.96
C6 N4 . 1.402(4)
C6 H6a . 0.96
C6 H6b . 0.96
N4 C7 . 1.459(4)
C7 H7a . 0.96
C7 H7b . 0.96
C8 C9 . 1.512(4)
C8 H8a . 0.96
C8 H8b . 0.96
C9 C10 . 1.514(4)
C9 H9a . 0.96
C9 H9b . 0.96
C10 C11 . 1.517(4)
C10 H10a . 0.96
C10 H10b . 0.96
C11 C12 . 1.517(4)
C11 H11a . 0.96
C11 H11b . 0.96
C12 C13 . 1.515(4)
C12 H12a . 0.96
C12 H12b . 0.96
C13 C14 . 1.498(4)
C13 H13a . 0.96
C13 H13b . 0.96
C14 H14a . 0.96
C14 H14b . 0.96
C14 H14c . 0.96
C14 C9 3_566 3.829(4)

loop_
_geom_hbond_atom_site_label_D
_geom_hbond_atom_site_label_H
_geom_hbond_atom_site_label_A
_geom_hbond_site_symmetry_A
_geom_hbond_distance_DH
_geom_hbond_distance_HA
_geom_hbond_distance_DA
_geom_hbond_angle_DHA
_geom_hbond_publ_flag
C2 H2a I1 2_555 0.96 2.94 3.858(2) 161 y

loop_
_geom_torsion_atom_site_label_1
_geom_torsion_atom_site_label_2
_geom_torsion_atom_site_label_3
_geom_torsion_atom_site_label_4
_geom_torsion
C11 C12 C13 C14 67.8(4)
N2 C5 C6 N4 7.2(4)
